data_2203791
loop_
_publ_author_name
'Hansen, Lars Kr.'
'Kallenborn, Roland'
'Kiprianova, Anastasia'
'Nikiforov, Vladimir'
'Trukhin, Alexey'

_publ_section_title
;An enantiomerically pure potential toxaphene congener:
 (1<i>R</i>,2<i>S</i>,3<i>S</i>,4<i>R</i>,7<i>S</i>)-2-<i>endo</i>,3-<i>exo</i>,5,5-tetrachloro-7-(chloromethyl)-1,7-bis(dichloromethyl)bicyclo[2.2.1]heptane
;
_journal_issue 6
_journal_name_full 'Acta Crystallographica Section E'
_journal_page_first o1089
_journal_page_last o1091
_journal_paper_doi 10.1107/S1600536804012437
_journal_volume 60
_journal_year 2004
_chemical_formula_iupac 'C10 H9 Cl9'
_chemical_formula_moiety 'C10 H9 Cl9'
_chemical_formula_sum 'C10 H9 Cl9'
_chemical_formula_weight 448.22
_chemical_name_systematic ?
_space_group_IT_number 5
_symmetry_cell_setting monoclinic
_symmetry_space_group_name_Hall 'C 2y'
_symmetry_space_group_name_H-M 'C 1 2 1'
_atom_sites_solution_hydrogens geom
_atom_sites_solution_primary direct
_atom_sites_solution_secondary difmap
_audit_creation_method SHELXL-97
_cell_angle_alpha 90.00
_cell_angle_beta 91.781(16)
_cell_angle_gamma 90.00
_cell_formula_units_Z 8
_cell_length_a 14.891(3)
_cell_length_b 13.416(3)
_cell_length_c 15.936(3)
_cell_measurement_reflns_used 25
_cell_measurement_temperature 298(2)
_cell_measurement_theta_max 18
_cell_measurement_theta_min 14
_cell_volume 3182.1(11)
_computing_cell_refinement 'CELDIM in CAD-4-PC Software'
_computing_data_collection 'CAD-4-PC Software (Enraf-Nonius, 1992)'
_computing_data_reduction 'XCAD (McArdle & Higgins, 1995)'
_computing_molecular_graphics 'ORTEX (McArdle, 1995)'
_computing_publication_material 'OSCAIL (Version 9; McArdle, 1993)'
_computing_structure_refinement 'SHELXL97 (Sheldrick, 1997)'
_computing_structure_solution 'SHELXS97 (Sheldrick, 1997)'
_diffrn_ambient_temperature 298(2)
_diffrn_measured_fraction_theta_full 1.000
_diffrn_measured_fraction_theta_max 1.000
_diffrn_measurement_device_type 'Enraf--Nonius CAD-4'
_diffrn_measurement_method \w--2\q
_diffrn_radiation_monochromator graphite
_diffrn_radiation_source 'fine-focus sealed tube'
_diffrn_radiation_type MoK\a
_diffrn_radiation_wavelength 0.71069
_diffrn_reflns_av_R_equivalents 0.0091
_diffrn_reflns_av_sigmaI/netI 0.0202
_diffrn_reflns_limit_h_max 18
_diffrn_reflns_limit_h_min -18
_diffrn_reflns_limit_k_max 17
_diffrn_reflns_limit_k_min -17
_diffrn_reflns_limit_l_max 20
_diffrn_reflns_limit_l_min -20
_diffrn_reflns_number 7713
_diffrn_reflns_theta_full 26.96
_diffrn_reflns_theta_max 26.96
_diffrn_reflns_theta_min 1.28
_diffrn_standards_decay_% 10
_diffrn_standards_interval_time 120
_diffrn_standards_number 3
_exptl_absorpt_coefficient_mu 1.564
_exptl_absorpt_correction_T_max 0.6511
_exptl_absorpt_correction_T_min 0.5084
_exptl_absorpt_correction_type psi-scan
_exptl_absorpt_process_details '(ABSCALC in OSCAIL; McArdle & Daly, 1999; North et al, 1968)'
_exptl_crystal_colour colourless
_exptl_crystal_density_diffrn 1.871
_exptl_crystal_density_method 'not measured'
_exptl_crystal_description block
_exptl_crystal_F_000 1776
_exptl_crystal_size_max 0.50
_exptl_crystal_size_mid 0.40
_exptl_crystal_size_min 0.30
_refine_diff_density_max 0.352
_refine_diff_density_min -0.273
_refine_ls_abs_structure_details '(Flack, 1983)'
_refine_ls_abs_structure_Flack -0.03(5)
_refine_ls_extinction_method none
_refine_ls_goodness_of_fit_ref 1.048
_refine_ls_hydrogen_treatment refall
_refine_ls_matrix_type full
_refine_ls_number_parameters 415
_refine_ls_number_reflns 6925
_refine_ls_number_restraints 1
_refine_ls_restrained_S_all 1.048
_refine_ls_R_factor_all 0.0319
_refine_ls_R_factor_gt 0.0252
_refine_ls_shift/su_max 0.001
_refine_ls_shift/su_mean 0.000
_refine_ls_structure_factor_coef Fsqd
_refine_ls_weighting_details 'calc w = 1/[\s^2^(Fo^2^)+(0.0349P)^2^+1.5524P] where P = (Fo^2^+2Fc^2^)/3'
_refine_ls_weighting_scheme calc
_refine_ls_wR_factor_gt 0.0632
_refine_ls_wR_factor_ref 0.0654
_reflns_number_gt 6151
_reflns_number_total 6925
_reflns_threshold_expression I>2\s(I)
_cod_data_source_file na6328.cif
_cod_data_source_block I
_cod_original_sg_symbol_H-M 'C 2'
_cod_database_code 2203791
_cod_database_fobs_code 2203791

loop_
_symmetry_equiv_pos_as_xyz
'x, y, z'
'-x, y, -z'
'x+1/2, y+1/2, z'
'-x+1/2, y+1/2, -z'

loop_
_atom_site_label
_atom_site_fract_x
_atom_site_fract_y
_atom_site_fract_z
_atom_site_U_iso_or_equiv
_atom_site_adp_type
_atom_site_calc_flag
_atom_site_occupancy
_atom_site_type_symbol
Cl12 0.83412(5) 0.69312(5) 0.72010(4) 0.04790(15) Uani d 1 Cl
Cl14 0.85565(5) 0.37192(5) 0.79666(5) 0.04939(16) Uani d 1 Cl
Cl22 1.13253(6) 0.47848(8) 0.43603(5) 0.0683(2) Uani d 1 Cl
Cl16 0.70289(5) 0.66666(6) 1.07442(4) 0.05403(17) Uani d 1 Cl
Cl11 0.64399(5) 0.49068(6) 0.71292(4) 0.05484(17) Uani d 1 Cl
Cl13 0.88831(5) 0.41210(5) 0.96839(5) 0.04776(15) Uani d 1 Cl
Cl15 0.85973(5) 0.80140(5) 0.91133(5) 0.05377(17) Uani d 1 Cl
Cl18 0.54616(5) 0.68902(6) 0.88755(6) 0.05916(19) Uani d 1 Cl
Cl19 0.51464(5) 0.47749(7) 0.88036(6) 0.0666(2) Uani d 1 Cl
Cl17 0.89105(5) 0.63636(6) 1.05151(4) 0.05540(18) Uani d 1 Cl
Cl21 1.33784(6) 0.65696(8) 0.47537(5) 0.0715(2) Uani d 1 Cl
Cl29 1.44041(5) 0.65486(6) 0.66603(6) 0.0636(2) Uani d 1 Cl
Cl27 1.04265(5) 0.50466(7) 0.75861(5) 0.0656(2) Uani d 1 Cl
Cl25 1.08023(6) 0.35132(6) 0.61525(7) 0.0706(3) Uani d 1 Cl
Cl28 1.40410(5) 0.44375(6) 0.64595(6) 0.0648(2) Uani d 1 Cl
Cl26 1.22465(6) 0.45262(6) 0.80639(4) 0.05683(18) Uani d 1 Cl
Cl24 1.12139(7) 0.78901(7) 0.53517(7) 0.0822(3) Uani d 1 Cl
Cl23 1.07002(6) 0.73506(6) 0.69752(7) 0.0713(2) Uani d 1 Cl
H22 1.293(2) 0.501(3) 0.5164(19) 0.050(8) Uiso d 1 H
H23 1.165(2) 0.630(3) 0.465(2) 0.050(8) Uiso d 1 H
H262 1.249(2) 0.697(2) 0.707(2) 0.050(8) Uiso d 1 H
H261 1.272(2) 0.737(2) 0.6128(19) 0.043(8) Uiso d 1 H
H24 1.070(2) 0.570(2) 0.5827(18) 0.045(8) Uiso d 1 H
H282 1.215(2) 0.407(3) 0.571(2) 0.059(9) Uiso d 1 H
H281 1.2216(19) 0.382(2) 0.6582(18) 0.033(7) Uiso d 1 H
H29 1.163(2) 0.601(3) 0.7623(19) 0.050(8) Uiso d 1 H
H210 1.3456(19) 0.562(2) 0.7374(18) 0.041(7) Uiso d 1 H
H12 0.664(2) 0.646(3) 0.7656(18) 0.050(8) Uiso d 1 H
H14 0.8939(17) 0.5842(18) 0.8695(14) 0.021(5) Uiso d 1 H
H181 0.720(2) 0.760(2) 0.939(2) 0.047(8) Uiso d 1 H
H13 0.8118(17) 0.540(2) 0.7371(16) 0.026(6) Uiso d 1 H
H161 0.6938(18) 0.399(2) 0.8563(17) 0.033(7) Uiso d 1 H
H19 0.7760(17) 0.534(2) 1.0256(16) 0.032(7) Uiso d 1 H
H182 0.7357(18) 0.748(2) 0.8434(18) 0.035(7) Uiso d 1 H
H162 0.710(2) 0.424(2) 0.950(2) 0.048(8) Uiso d 1 H
H110 0.597(2) 0.567(3) 0.967(2) 0.051(9) Uiso d 1 H
C11 0.68617(15) 0.55493(17) 0.87733(14) 0.0320(5) Uani d 1 C
C12 0.69481(16) 0.57900(19) 0.78264(15) 0.0345(5) Uani d 1 C
C13 0.79737(17) 0.58265(19) 0.77156(15) 0.0339(5) Uani d 1 C
C14 0.83749(15) 0.56618(17) 0.86089(14) 0.0303(4) Uani d 1 C
C15 0.82215(16) 0.45343(18) 0.87968(15) 0.0350(5) Uani d 1 C
C16 0.71987(16) 0.44712(19) 0.89310(17) 0.0369(5) Uani d 1 C
C17 0.76772(14) 0.61948(16) 0.91693(13) 0.0287(4) Uani d 1 C
C18 0.75774(17) 0.73198(18) 0.89983(17) 0.0364(5) Uani d 1 C
C19 0.78277(16) 0.6015(2) 1.01270(15) 0.0359(5) Uani d 1 C
C21 1.27029(15) 0.58521(19) 0.62614(14) 0.0338(5) Uani d 1 C
C22 1.27171(18) 0.5686(2) 0.52961(16) 0.0441(6) Uani d 1 C
C23 1.1718(2) 0.5786(3) 0.50235(18) 0.0499(7) Uani d 1 C
C24 1.12279(18) 0.5880(2) 0.58561(17) 0.0408(6) Uani d 1 C
C25 1.14139(18) 0.6966(2) 0.6159(2) 0.0491(7) Uani d 1 C
C26 1.24097(17) 0.6935(2) 0.64407(19) 0.0436(6) Uani d 1 C
C27 1.18195(15) 0.52301(17) 0.64710(15) 0.0319(5) Uani d 1 C
C28 1.18685(18) 0.4120(2) 0.62245(18) 0.0382(5) Uani d 1 C
C29 1.15740(18) 0.5321(2) 0.74048(17) 0.0408(5) Uani d 1 C
C110 0.59323(17) 0.5709(2) 0.91294(19) 0.0434(6) Uani d 1 C
C210 1.35729(17) 0.5598(2) 0.67503(18) 0.0422(6) Uani d 1 C

loop_
_atom_site_aniso_label
_atom_site_aniso_U_11
_atom_site_aniso_U_22
_atom_site_aniso_U_33
_atom_site_aniso_U_12
_atom_site_aniso_U_13
_atom_site_aniso_U_23
Cl12 0.0521(4) 0.0492(4) 0.0428(3) -0.0083(3) 0.0092(3) 0.0139(3)
Cl14 0.0557(4) 0.0373(3) 0.0559(4) 0.0008(3) 0.0112(3) -0.0088(3)
Cl22 0.0703(5) 0.0922(6) 0.0415(4) -0.0267(5) -0.0113(3) -0.0073(4)
Cl16 0.0637(4) 0.0593(4) 0.0397(3) 0.0162(3) 0.0120(3) -0.0038(3)
Cl11 0.0514(4) 0.0649(4) 0.0475(3) -0.0152(3) -0.0100(3) -0.0100(3)
Cl13 0.0462(3) 0.0425(3) 0.0541(4) 0.0080(3) -0.0065(3) 0.0084(3)
Cl15 0.0537(4) 0.0414(3) 0.0657(4) -0.0185(3) -0.0053(3) 0.0028(3)
Cl18 0.0365(3) 0.0621(4) 0.0790(5) 0.0115(3) 0.0030(3) -0.0021(4)
Cl19 0.0377(3) 0.0743(5) 0.0882(6) -0.0239(3) 0.0091(3) -0.0050(4)
Cl17 0.0501(4) 0.0686(5) 0.0465(3) -0.0055(3) -0.0153(3) 0.0012(3)
Cl21 0.0684(5) 0.0956(6) 0.0511(4) -0.0371(5) 0.0106(3) 0.0144(4)
Cl29 0.0391(3) 0.0612(5) 0.0895(5) -0.0150(3) -0.0133(3) -0.0009(4)
Cl27 0.0552(4) 0.0774(5) 0.0659(5) -0.0170(4) 0.0294(4) -0.0149(4)
Cl25 0.0532(4) 0.0463(4) 0.1136(7) -0.0203(3) 0.0251(4) -0.0278(4)
Cl28 0.0438(4) 0.0528(4) 0.0971(6) 0.0112(3) -0.0107(4) -0.0118(4)
Cl26 0.0886(5) 0.0449(4) 0.0369(3) 0.0043(4) 0.0007(3) 0.0080(3)
Cl24 0.0727(6) 0.0553(5) 0.1166(8) -0.0009(4) -0.0288(5) 0.0398(5)
Cl23 0.0539(4) 0.0454(4) 0.1153(7) 0.0108(3) 0.0137(4) -0.0112(4)
C11 0.0289(11) 0.0328(12) 0.0344(11) -0.0047(9) 0.0031(9) 0.0025(9)
C12 0.0311(11) 0.0375(13) 0.0348(11) -0.0057(9) -0.0016(9) -0.0007(10)
C13 0.0393(12) 0.0321(11) 0.0306(11) -0.0031(9) 0.0072(9) 0.0011(10)
C14 0.0272(11) 0.0297(11) 0.0341(11) -0.0037(9) 0.0021(9) 0.0005(9)
C15 0.0364(12) 0.0305(11) 0.0381(11) 0.0014(9) 0.0018(9) 0.0022(9)
C16 0.0376(12) 0.0303(11) 0.0429(13) -0.0071(10) 0.0052(10) 0.0026(10)
C17 0.0296(10) 0.0276(10) 0.0289(10) -0.0018(8) 0.0010(8) 0.0030(8)
C18 0.0363(12) 0.0304(12) 0.0423(13) -0.0036(10) 0.0001(10) 0.0035(10)
C19 0.0384(12) 0.0377(13) 0.0318(11) 0.0038(10) 0.0029(9) 0.0018(9)
C21 0.0296(11) 0.0370(12) 0.0345(11) -0.0051(9) -0.0028(9) 0.0026(10)
C22 0.0394(13) 0.0565(17) 0.0364(13) -0.0138(12) 0.0018(10) 0.0040(12)
C23 0.0472(15) 0.0612(18) 0.0405(14) -0.0155(13) -0.0103(11) 0.0087(13)
C24 0.0303(12) 0.0429(14) 0.0487(14) -0.0057(10) -0.0064(10) 0.0047(11)
C25 0.0396(14) 0.0381(14) 0.0690(18) 0.0009(11) -0.0090(12) 0.0130(13)
C26 0.0373(13) 0.0342(13) 0.0589(16) -0.0054(11) -0.0029(12) 0.0066(12)
C27 0.0295(11) 0.0296(11) 0.0367(11) -0.0030(9) 0.0027(9) -0.0009(9)
C28 0.0362(12) 0.0340(12) 0.0448(14) -0.0040(10) 0.0061(11) -0.0043(11)
C29 0.0436(13) 0.0378(13) 0.0412(13) -0.0015(10) 0.0057(10) -0.0009(10)
C110 0.0303(12) 0.0504(16) 0.0498(16) -0.0056(11) 0.0039(11) 0.0003(12)
C210 0.0330(12) 0.0414(14) 0.0517(15) -0.0023(10) -0.0071(11) -0.0004(11)

loop_
_atom_type_symbol
_atom_type_description
_atom_type_scat_dispersion_real
_atom_type_scat_dispersion_imag
_atom_type_scat_source
C C 0.0033 0.0016 'International Tables Vol C Tables 4.2.6.8 and 6.1.1.4'
H H 0.0000 0.0000 'International Tables Vol C Tables 4.2.6.8 and 6.1.1.4'
Cl Cl 0.1484 0.1585 'International Tables Vol C Tables 4.2.6.8 and 6.1.1.4'

loop_
_geom_angle_atom_site_label_1
_geom_angle_atom_site_label_2
_geom_angle_atom_site_label_3
_geom_angle_site_symmetry_3
_geom_angle
_geom_angle_publ_flag
C110 C11 C16 . 111.3(2) ?
C110 C11 C12 . 115.8(2) ?
C16 C11 C12 . 108.4(2) ?
C110 C11 C17 . 117.5(2) ?
C16 C11 C17 . 101.70(18) ?
C12 C11 C17 . 100.69(16) ?
C13 C12 C11 . 103.29(18) ?
C13 C12 Cl11 . 110.68(17) ?
C11 C12 Cl11 . 114.99(16) ?
C13 C12 H12 . 112.3(17) ?
C11 C12 H12 . 112.5(16) ?
Cl11 C12 H12 . 103.4(17) ?
C14 C13 C12 . 104.24(18) ?
C14 C13 Cl12 . 115.26(17) ?
C12 C13 Cl12 . 113.38(18) ?
C14 C13 H13 . 114.2(17) ?
C12 C13 H13 . 109.4(18) ?
Cl12 C13 H13 . 100.6(18) ?
C13 C14 C15 . 105.14(19) ?
C13 C14 C17 . 102.49(18) ?
C15 C14 C17 . 103.30(17) ?
C13 C14 H14 . 116.4(15) ?
C15 C14 H14 . 112.3(16) ?
C17 C14 H14 . 115.7(15) ?
C16 C15 C14 . 103.31(19) ?
C16 C15 Cl13 . 113.25(17) ?
C14 C15 Cl13 . 111.87(17) ?
C16 C15 Cl14 . 111.42(17) ?
C14 C15 Cl14 . 113.75(16) ?
Cl13 C15 Cl14 . 103.57(13) ?
C15 C16 C11 . 104.00(18) ?
C15 C16 H161 . 109.7(16) ?
C11 C16 H161 . 114.3(16) ?
C15 C16 H162 . 109.0(18) ?
C11 C16 H162 . 112.7(18) ?
H161 C16 H162 . 107(2) ?
C18 C17 C19 . 109.63(19) ?
C18 C17 C14 . 114.16(19) ?
C19 C17 C14 . 114.30(18) ?
C18 C17 C11 . 113.06(18) ?
C19 C17 C11 . 112.75(17) ?
C14 C17 C11 . 92.10(16) ?
C17 C18 Cl15 . 114.56(17) ?
C17 C18 H181 . 110(2) ?
Cl15 C18 H181 . 104.0(19) ?
C17 C18 H182 . 114.1(17) ?
Cl15 C18 H182 . 104.0(16) ?
H181 C18 H182 . 110(2) ?
C17 C19 Cl17 . 113.81(16) ?
C17 C19 Cl16 . 112.63(16) ?
Cl17 C19 Cl16 . 106.96(14) ?
C17 C19 H19 . 110.8(16) ?
Cl17 C19 H19 . 106.4(16) ?
Cl16 C19 H19 . 105.8(16) ?
C210 C21 C26 . 110.8(2) ?
C210 C21 C22 . 115.8(2) ?
C26 C21 C22 . 109.3(2) ?
C210 C21 C27 . 117.8(2) ?
C26 C21 C27 . 102.27(19) ?
C22 C21 C27 . 99.68(18) ?
C23 C22 C21 . 102.9(2) ?
C23 C22 Cl21 . 110.4(2) ?
C21 C22 Cl21 . 114.16(19) ?
C23 C22 H22 . 109.5(18) ?
C21 C22 H22 . 111.0(18) ?
Cl21 C22 H22 . 108.6(19) ?
C24 C23 C22 . 104.1(2) ?
C24 C23 Cl22 . 114.5(2) ?
C22 C23 Cl22 . 113.3(2) ?
C24 C23 H23 . 117(2) ?
C22 C23 H23 . 109(2) ?
Cl22 C23 H23 . 99(2) ?
C23 C24 C25 . 105.1(2) ?
C23 C24 C27 . 102.8(2) ?
C25 C24 C27 . 103.68(19) ?
C23 C24 H24 . 114(2) ?
C25 C24 H24 . 117(2) ?
C27 C24 H24 . 113(2) ?
C26 C25 C24 . 103.1(2) ?
C26 C25 Cl23 . 112.8(2) ?
C24 C25 Cl23 . 113.1(2) ?
C26 C25 Cl24 . 111.3(2) ?
C24 C25 Cl24 . 113.4(2) ?
Cl23 C25 Cl24 . 103.46(15) ?
C25 C26 C21 . 104.3(2) ?
C25 C26 H262 . 112.2(17) ?
C21 C26 H262 . 101.9(19) ?
C25 C26 H261 . 109.4(19) ?
C21 C26 H261 . 110.6(19) ?
H262 C26 H261 . 117(3) ?
C28 C27 C29 . 109.6(2) ?
C28 C27 C24 . 114.2(2) ?
C29 C27 C24 . 114.4(2) ?
C28 C27 C21 . 113.85(19) ?
C29 C27 C21 . 112.29(19) ?
C24 C27 C21 . 91.66(18) ?
C27 C28 Cl25 . 114.06(18) ?
C27 C28 H282 . 109(2) ?
Cl25 C28 H282 . 110(2) ?
C27 C28 H281 . 108.1(19) ?
Cl25 C28 H281 . 110.5(19) ?
H282 C28 H281 . 105(3) ?
C27 C29 Cl27 . 113.34(18) ?
C27 C29 Cl26 . 111.96(18) ?
Cl27 C29 Cl26 . 107.76(15) ?
C27 C29 H29 . 113.1(18) ?
Cl27 C29 H29 . 102.1(18) ?
Cl26 C29 H29 . 107.9(18) ?
C11 C110 Cl18 . 113.38(19) ?
C11 C110 Cl19 . 112.8(2) ?
Cl18 C110 Cl19 . 108.10(14) ?
C11 C110 H110 . 109(2) ?
Cl18 C110 H110 . 107(2) ?
Cl19 C110 H110 . 105(2) ?
C21 C210 Cl28 . 113.34(19) ?
C21 C210 Cl29 . 112.22(19) ?
Cl28 C210 Cl29 . 109.08(14) ?
C21 C210 H210 . 108.8(16) ?
Cl28 C210 H210 . 111.6(17) ?
Cl29 C210 H210 . 101.2(17) ?
C15 Cl14 Cl27 . 93.50(10) yes
C15 Cl13 Cl13 2_757 137.30(10) yes
C18 Cl15 Cl26 3_455 76.40(10) yes
C18 Cl15 Cl19 3_555 160.10(10) yes
C22 Cl21 Cl25 4_756 166.80(10) yes

loop_
_geom_bond_atom_site_label_1
_geom_bond_atom_site_label_2
_geom_bond_site_symmetry_2
_geom_bond_distance
_geom_bond_publ_flag
Cl12 C13 . 1.788(2) ?
Cl14 C15 . 1.799(3) ?
Cl22 C23 . 1.796(3) ?
Cl16 C19 . 1.794(2) ?
Cl11 C12 . 1.777(2) ?
Cl13 C15 . 1.786(2) ?
Cl15 C18 . 1.786(3) ?
Cl18 C110 . 1.774(3) ?
Cl19 C110 . 1.781(3) ?
Cl17 C19 . 1.772(3) ?
Cl21 C22 . 1.782(3) ?
Cl29 C210 . 1.786(3) ?
Cl27 C29 . 1.780(3) ?
Cl25 C28 . 1.785(3) ?
Cl28 C210 . 1.773(3) ?
Cl26 C29 . 1.783(3) ?
Cl24 C25 . 1.805(3) ?
Cl23 C25 . 1.781(3) ?
C11 C110 . 1.527(3) ?
C11 C16 . 1.549(3) ?
C11 C12 . 1.552(3) ?
C11 C17 . 1.605(3) ?
C12 C13 . 1.544(3) ?
C12 H12 . 1.04(3) ?
C13 C14 . 1.543(3) ?
C13 H13 . 0.83(3) ?
C14 C15 . 1.560(3) ?
C14 C17 . 1.564(3) ?
C14 H14 . 0.88(2) ?
C15 C16 . 1.547(3) ?
C16 H161 . 0.95(3) ?
C16 H162 . 0.97(3) ?
C17 C18 . 1.540(3) ?
C17 C19 . 1.554(3) ?
C18 H181 . 0.94(3) ?
C18 H182 . 0.97(3) ?
C19 H19 . 0.93(3) ?
C21 C210 . 1.529(3) ?
C21 C26 . 1.546(4) ?
C21 C22 . 1.555(3) ?
C21 C27 . 1.602(3) ?
C22 C23 . 1.542(4) ?
C22 H22 . 0.98(4) ?
C23 C24 . 1.540(4) ?
C23 H23 . 0.92(3) ?
C24 C25 . 1.557(4) ?
C24 C27 . 1.563(3) ?
C24 H24 . 0.82(3) ?
C25 C26 . 1.536(4) ?
C26 H262 . 1.01(3) ?
C26 H261 . 0.91(3) ?
C27 C28 . 1.543(3) ?
C27 C29 . 1.548(3) ?
C28 H282 . 0.94(4) ?
C28 H281 . 0.85(3) ?
C29 H29 . 0.98(3) ?
C110 H110 . 0.86(3) ?
C210 H210 . 1.02(3) ?
Cl14 Cl27 . 3.3760(10) yes
Cl13 Cl13 2_757 3.4460(10) yes
Cl15 Cl26 3_455 3.2790(10) yes
Cl15 Cl19 3_555 3.3490(10) yes
Cl21 Cl25 4_756 3.2380(10) yes

loop_
_geom_hbond_atom_site_label_D
_geom_hbond_atom_site_label_H
_geom_hbond_atom_site_label_A
_geom_hbond_site_symmetry_A
_geom_hbond_distance_DH
_geom_hbond_distance_HA
_geom_hbond_distance_DA
_geom_hbond_angle_DHA
_geom_hbond_publ_flag
C12 H12 Cl12 . 1.04(4) 2.73(3) 2.787(3) 82(2) yes
C12 H12 Cl18 . 1.04(4) 2.72(3) 3.179(3) 107(2) yes
C13 H13 Cl14 . 0.83(4) 2.52(3) 2.981(3) 116(2) yes
C13 H13 Cl11 . 0.83(4) 2.60(2) 2.735(3) 90(2) yes
C16 H161 Cl14 . 0.95(4) 2.64(3) 2.768(3) 87(2) yes
C16 H161 Cl11 . 0.95(4) 2.68(3) 3.108(3) 108(2) yes
C16 H161 Cl19 . 0.95(4) 2.90(3) 3.084(3) 92(2) yes
C16 H162 Cl13 . 0.97(3) 2.67(3) 2.787(3) 87(2) yes
C18 H181 Cl16 . 0.93(3) 2.52(3) 3.052(3) 117(2) yes
C18 H181 Cl18 . 0.93(3) 2.86(3) 3.203(3) 104(2) yes
C18 H182 Cl12 . 0.97(3) 2.59(3) 3.158(3) 117(2) yes
C18 H182 C12 . 0.97(3) 2.53(3) 2.910(4) 103(2) yes
C19 H19 Cl13 . 0.94(3) 2.53(3) 3.081(3) 118(2) yes
C19 H19 C16 . 0.94(3) 2.53(3) 2.948(4) 107(2) yes
C22 H22 Cl22 . 0.99(4) 2.69(3) 2.791(3) 85(2) yes
C22 H22 Cl28 . 0.99(4) 2.72(3) 3.147(3) 107(2) yes
C23 H23 Cl21 . 0.91(4) 2.60(3) 2.733(3) 88(2) yes
C23 H23 Cl24 . 0.91(4) 2.50(4) 2.972(4) 112(3) yes
C24 H24 Cl22 . 0.82(3) 2.82(3) 2.808(3) 80(2) yes
C26 H262 Cl23 . 1.01(3) 2.71(3) 2.766(3) 82(2) yes
C26 H261 Cl21 . 0.90(3) 2.65(3) 3.129(3) 114(2) yes
C26 H261 Cl29 . 0.90(3) 2.84(3) 3.024(3) 93(2) yes
C26 H261 Cl24 . 0.90(3) 2.62(3) 2.763(3) 89(2) yes
C28 H282 Cl22 . 0.94(3) 2.62(3) 3.182(3) 119(2) yes
C28 H282 C22 . 0.94(3) 2.43(4) 2.884(4) 110(2) yes
C28 H281 Cl28 . 0.86(3) 2.85(3) 3.273(3) 112(2) yes
C28 H281 Cl26 . 0.86(3) 2.54(3) 3.017(3) 116(2) yes
C29 H29 Cl23 . 0.99(4) 2.48(4) 3.086(3) 119(3) yes
C29 H29 C26 . 0.99(4) 2.56(3) 2.952(4) 103(2) yes
C110 H110 Cl16 . 0.86(3) 2.65(3) 3.268(3) 129(3) yes
C210 H210 Cl26 . 1.02(3) 2.59(3) 3.257(3) 123(2) yes
C19 H19 Cl26 2_757 0.94(3) 2.89(3) 3.512(3) 125(2) yes
C18 H182 Cl26 3_455 0.97(3) 2.81(3) 3.343(3) 115(2) yes

loop_
_geom_torsion_atom_site_label_1
_geom_torsion_atom_site_label_2
_geom_torsion_atom_site_label_3
_geom_torsion_atom_site_label_4
_geom_torsion
C110 C11 C12 C13 165.8(2)
C16 C11 C12 C13 -68.3(2)
C17 C11 C12 C13 38.0(2)
C110 C11 C12 Cl11 -73.5(3)
C16 C11 C12 Cl11 52.4(2)
C17 C11 C12 Cl11 158.65(16)
C11 C12 C13 C14 -2.9(2)
Cl11 C12 C13 C14 -126.52(18)
C11 C12 C13 Cl12 -129.05(18)
Cl11 C12 C13 Cl12 107.36(18)
C12 C13 C14 C15 73.3(2)
Cl12 C13 C14 C15 -161.73(16)
C12 C13 C14 C17 -34.4(2)
Cl12 C13 C14 C17 90.57(19)
C13 C14 C15 C16 -72.7(2)
C17 C14 C15 C16 34.4(2)
C13 C14 C15 Cl13 165.16(16)
C17 C14 C15 Cl13 -87.73(19)
C13 C14 C15 Cl14 48.2(2)
C17 C14 C15 Cl14 155.35(15)
C14 C15 C16 C11 2.2(2)
Cl13 C15 C16 C11 123.40(19)
Cl14 C15 C16 C11 -120.32(18)
C110 C11 C16 C15 -162.8(2)
C12 C11 C16 C15 68.7(2)
C17 C11 C16 C15 -36.8(2)
C13 C14 C17 C18 -61.5(2)
C15 C14 C17 C18 -170.62(19)
C13 C14 C17 C19 171.14(19)
C15 C14 C17 C19 62.0(2)
C13 C14 C17 C11 54.96(19)
C15 C14 C17 C11 -54.14(19)
C110 C11 C17 C18 -65.7(3)
C16 C11 C17 C18 172.6(2)
C12 C11 C17 C18 61.0(2)
C110 C11 C17 C19 59.4(3)
C16 C11 C17 C19 -62.4(2)
C12 C11 C17 C19 -173.92(18)
C110 C11 C17 C14 176.9(2)
C16 C11 C17 C14 55.13(19)
C12 C11 C17 C14 -56.41(19)
C19 C17 C18 Cl15 72.6(2)
C14 C17 C18 Cl15 -57.1(2)
C11 C17 C18 Cl15 -160.65(16)
C18 C17 C19 Cl17 -73.1(2)
C14 C17 C19 Cl17 56.5(2)
C11 C17 C19 Cl17 160.02(16)
C18 C17 C19 Cl16 48.9(2)
C14 C17 C19 Cl16 178.51(16)
C11 C17 C19 Cl16 -78.0(2)
C210 C21 C22 C23 168.4(2)
C26 C21 C22 C23 -65.7(3)
C27 C21 C22 C23 41.0(3)
C210 C21 C22 Cl21 -72.0(3)
C26 C21 C22 Cl21 53.9(3)
C27 C21 C22 Cl21 160.68(18)
C21 C22 C23 C24 -6.0(3)
Cl21 C22 C23 C24 -128.2(2)
C21 C22 C23 Cl22 -131.0(2)
Cl21 C22 C23 Cl22 106.8(2)
C22 C23 C24 C25 75.8(3)
Cl22 C23 C24 C25 -160.07(19)
C22 C23 C24 C27 -32.4(3)
Cl22 C23 C24 C27 91.7(2)
C23 C24 C25 C26 -72.1(3)
C27 C24 C25 C26 35.4(3)
C23 C24 C25 Cl23 165.79(19)
C27 C24 C25 Cl23 -86.7(2)
C23 C24 C25 Cl24 48.3(3)
C27 C24 C25 Cl24 155.85(18)
C24 C25 C26 C21 0.9(3)
Cl23 C25 C26 C21 123.2(2)
Cl24 C25 C26 C21 -121.0(2)
C210 C21 C26 C25 -162.1(2)
C22 C21 C26 C25 69.3(3)
C27 C21 C26 C25 -35.7(3)
C23 C24 C27 C28 -62.0(3)
C25 C24 C27 C28 -171.3(2)
C23 C24 C27 C29 170.6(2)
C25 C24 C27 C29 61.3(3)
C23 C24 C27 C21 55.1(2)
C25 C24 C27 C21 -54.1(2)
C210 C21 C27 C28 -66.7(3)
C26 C21 C27 C28 171.6(2)
C22 C21 C27 C28 59.3(3)
C210 C21 C27 C29 58.6(3)
C26 C21 C27 C29 -63.1(2)
C22 C21 C27 C29 -175.4(2)
C210 C21 C27 C24 175.9(2)
C26 C21 C27 C24 54.2(2)
C22 C21 C27 C24 -58.1(2)
C29 C27 C28 Cl25 71.3(3)
C24 C27 C28 Cl25 -58.5(3)
C21 C27 C28 Cl25 -161.96(17)
C28 C27 C29 Cl27 -74.0(2)
C24 C27 C29 Cl27 55.7(3)
C21 C27 C29 Cl27 158.40(17)
C28 C27 C29 Cl26 48.1(2)
C24 C27 C29 Cl26 177.83(17)
C21 C27 C29 Cl26 -79.4(2)
C16 C11 C110 Cl18 -173.96(18)
C12 C11 C110 Cl18 -49.5(3)
C17 C11 C110 Cl18 69.4(3)
C16 C11 C110 Cl19 -50.7(3)
C12 C11 C110 Cl19 73.7(3)
C17 C11 C110 Cl19 -167.32(16)
C26 C21 C210 Cl28 -171.15(18)
C22 C21 C210 Cl28 -46.0(3)
C27 C21 C210 Cl28 71.7(3)
C26 C21 C210 Cl29 -47.0(3)
C22 C21 C210 Cl29 78.1(3)
C27 C21 C210 Cl29 -164.21(18)
